data_4133125
loop_
_publ_author_name
'Desai, Sai Puneet'
'Ye, Jingyun'
'Zheng, Jian'
'Ferrandon, Magali S.'
'Webber, Thomas E.'
'Platero-Prats, Ana E'
'Duan, Jiaxin'
'Garcia-Holley, Paula'
'Camaioni, Donald M.'
'Chapman, Karena W.'
'Delferro, Massimiliano'
'Farha, Omar K.'
'Fulton, John L.'
'Gagliardi, Laura'
'Lercher, Johannes A.'
'Penn, R. Lee'
'Stein, Andreas'
'Lu, Connie C.'

_publ_section_title
;
 Well-Defined Rhodium-Gallium Catalytic Sites in a Metal-Organic
 Framework: Promoter-Controlled Selectivity in Alkyne Semihydrogenation to
 E-Alkenes.
;
_journal_issue 45
_journal_name_full 'Journal of the American Chemical Society'
_journal_page_first 15309
_journal_page_last 15318
_journal_paper_doi 10.1021/jacs.8b08550
_journal_volume 140
_journal_year 2018
_chemical_formula_moiety 'C29 H36 N7 O Rh'
_chemical_formula_sum 'C29 H36 N7 O Rh'
_chemical_formula_weight 601.56
_chemical_melting_point 500
_chemical_name_common monoRh
_chemical_name_systematic monoRh
_space_group_crystal_system triclinic
_space_group_IT_number 2
_space_group_name_Hall '-P 1'
_space_group_name_H-M_alt 'P -1'
_atom_sites_solution_hydrogens mixed
_audit_creation_method SHELXL-2014/7
_cell_angle_alpha 95.787(7)
_cell_angle_beta 92.199(7)
_cell_angle_gamma 100.755(6)
_cell_formula_units_Z 6
_cell_length_a 9.896(6)
_cell_length_b 14.132(8)
_cell_length_c 29.945(17)
_cell_measurement_reflns_used 9917
_cell_measurement_temperature 123(2)
_cell_measurement_theta_max 27.16
_cell_measurement_theta_min 2.39
_cell_volume 4086(4)
_computing_structure_refinement 'SHELXL-2014/7 (Sheldrick, 2014)'
_diffrn_ambient_temperature 123(2)
_diffrn_measured_fraction_theta_full 0.996
_diffrn_measured_fraction_theta_max 0.977
_diffrn_measurement_device_type 'Bruker SMART Platform CCD'
_diffrn_measurement_method 'area detector, omega scans per phi'
_diffrn_radiation_type MoK\a
_diffrn_radiation_wavelength 0.71073
_diffrn_reflns_av_R_equivalents 0.0624
_diffrn_reflns_av_unetI/netI 0.0616
_diffrn_reflns_Laue_measured_fraction_full 0.996
_diffrn_reflns_Laue_measured_fraction_max 0.977
_diffrn_reflns_limit_h_max 12
_diffrn_reflns_limit_h_min -12
_diffrn_reflns_limit_k_max 18
_diffrn_reflns_limit_k_min -18
_diffrn_reflns_limit_l_max 38
_diffrn_reflns_limit_l_min -38
_diffrn_reflns_number 46719
_diffrn_reflns_point_group_measured_fraction_full 0.996
_diffrn_reflns_point_group_measured_fraction_max 0.977
_diffrn_reflns_theta_full 25.242
_diffrn_reflns_theta_max 27.305
_diffrn_reflns_theta_min 1.369
_diffrn_source normal
_exptl_absorpt_coefficient_mu 0.663
_exptl_absorpt_correction_type multi-scan
_exptl_absorpt_process_details 'SADABS, R. Blessing, 1995'
_exptl_crystal_colour yellow-orange
_exptl_crystal_density_diffrn 1.467
_exptl_crystal_description cuboidal
_exptl_crystal_F_000 1872
_exptl_crystal_size_max 0.5
_exptl_crystal_size_mid 0.5
_exptl_crystal_size_min 0.5
_exptl_transmission_factor_max 0.7455
_exptl_transmission_factor_min 0.6706
_refine_diff_density_max 1.081
_refine_diff_density_min -0.664
_refine_diff_density_rms 0.078
_refine_ls_extinction_method none
_refine_ls_goodness_of_fit_ref 0.967
_refine_ls_hydrogen_treatment mixed
_refine_ls_matrix_type full
_refine_ls_number_parameters 1063
_refine_ls_number_reflns 18002
_refine_ls_number_restraints 0
_refine_ls_restrained_S_all 0.967
_refine_ls_R_factor_all 0.0501
_refine_ls_R_factor_gt 0.0357
_refine_ls_shift/su_max 0.002
_refine_ls_shift/su_mean 0.000
_refine_ls_structure_factor_coef Fsqd
_refine_ls_weighting_details 'w=1/[\s^2^(Fo^2^)+(0.0286P)^2^] where P=(Fo^2^+2Fc^2^)/3'
_refine_ls_weighting_scheme calc
_refine_ls_wR_factor_gt 0.0801
_refine_ls_wR_factor_ref 0.0861
_reflns_Friedel_coverage 0.000
_reflns_number_gt 13755
_reflns_number_total 18002
_reflns_threshold_expression 'I > 2\s(I)'
_cod_data_source_file ja8b08550_si_001.cif
_cod_data_source_block 16255_b
_cod_depositor_comments
;
The following automatic conversions were performed:

data item '_chemical_melting_point' value '500 K' was changed to
'500' -- the value should be numeric and without a unit designator.

Automatic conversion script
Id: cif_fix_values 6909 2019-04-08 15:41:33Z antanas 
;
_cod_database_code 4133125
_shelx_shelxl_version_number 2014/7
_shelx_space_group_comment
;
The symmetry employed for this shelxl refinement is uniquely defined
by the following loop, which should always be used as a source of
symmetry information in preference to the above space-group names.
They are only intended as comments.
;

loop_
_space_group_symop_operation_xyz
'x, y, z'
'-x, -y, -z'

loop_
_atom_site_label
_atom_site_type_symbol
_atom_site_fract_x
_atom_site_fract_y
_atom_site_fract_z
_atom_site_U_iso_or_equiv
_atom_site_adp_type
_atom_site_occupancy
_atom_site_site_symmetry_order
_atom_site_calc_flag
_atom_site_refinement_flags_posn
_atom_site_refinement_flags_adp
Rh1 Rh 0.67109(2) 0.82327(2) 0.07685(2) 0.01865(6) Uani 1 1 d . .
H1 H 0.520(3) 0.676(2) 0.3745(9) 0.047(9) Uiso 1 1 d . .
Rh2 Rh 0.31248(2) 0.82076(2) 0.40874(2) 0.01898(5) Uani 1 1 d . .
Rh3 Rh 1.03301(2) 0.18933(2) 0.25673(2) 0.01824(5) Uani 1 1 d . .
O1 O 0.74949(17) 0.74069(12) 0.02671(5) 0.0274(4) Uani 1 1 d . .
O2 O 0.36525(17) 0.73822(12) 0.35386(5) 0.0251(4) Uani 1 1 d . .
O3 O 0.97882(17) 0.27318(11) 0.31089(5) 0.0243(4) Uani 1 1 d . .
N1 N 0.76344(19) 0.95148(14) 0.05363(6) 0.0213(4) Uani 1 1 d . .
N2 N 1.05641(19) 0.77978(14) 0.12415(6) 0.0218(4) Uani 1 1 d . .
N3 N 0.7877(2) 0.69998(16) 0.14540(7) 0.0259(5) Uani 1 1 d . .
N4 N 0.58800(19) 0.69401(14) 0.10076(6) 0.0200(4) Uani 1 1 d . .
N5 N 0.9345(2) 0.61565(16) 0.05323(7) 0.0261(5) Uani 1 1 d . .
N6 N 0.9176(2) 0.45084(15) 0.05662(7) 0.0266(5) Uani 1 1 d . .
N7 N 0.21762(19) 0.69025(14) 0.42931(6) 0.0226(5) Uani 1 1 d . .
N8 N 0.4088(2) 0.69057(16) 0.47656(7) 0.0287(5) Uani 1 1 d . .
N9 N 0.69145(19) 0.76499(14) 0.46667(6) 0.0227(5) Uani 1 1 d . .
N12 N 0.5783(2) 0.64095(16) 0.38066(7) 0.0294(5) Uani 1 1 d . .
N13 N 0.6133(2) 0.48725(16) 0.39151(7) 0.0296(5) Uani 1 1 d . .
N14 N 0.6187(2) 0.91032(16) 0.41821(8) 0.0306(6) Uani 1 1 d . .
N15 N 0.41963(19) 0.94787(14) 0.38861(6) 0.0224(5) Uani 1 1 d . .
N16 N 1.12942(19) 0.31939(14) 0.23591(6) 0.0197(4) Uani 1 1 d . .
N17 N 0.9389(2) 0.31861(15) 0.18840(7) 0.0250(5) Uani 1 1 d . .
N18 N 0.65607(19) 0.24416(14) 0.19680(6) 0.0217(4) Uani 1 1 d . .
N19 N 0.7684(2) 0.37138(16) 0.28251(7) 0.0286(5) Uani 1 1 d . .
N20 N 0.7265(2) 0.10011(16) 0.24632(8) 0.0302(6) Uani 1 1 d . .
N21 N 0.92479(19) 0.06347(14) 0.27717(6) 0.0210(4) Uani 1 1 d . .
C1 C 0.6625(3) 0.89992(19) 0.13998(8) 0.0308(6) Uani 1 1 d . .
H1A H 0.6560 0.8619 0.1661 0.037 Uiso 1 1 calc R U
H1B H 0.7238 0.9643 0.1460 0.037 Uiso 1 1 calc R U
C2 C 0.5403(3) 0.89522(19) 0.11379(8) 0.0300(6) Uani 1 1 d . .
H2A H 0.5241 0.9568 0.1035 0.036 Uiso 1 1 calc R U
H2B H 0.4563 0.8546 0.1235 0.036 Uiso 1 1 calc R U
C3 C 0.9013(2) 0.98388(17) 0.06177(8) 0.0226(5) Uani 1 1 d . .
C4 C 0.9686(3) 1.06986(17) 0.04650(8) 0.0279(6) Uani 1 1 d . .
H4 H 1.0649 1.0916 0.0526 0.033 Uiso 1 1 calc R U
C5 C 0.8938(3) 1.12213(18) 0.02271(9) 0.0315(6) Uani 1 1 d . .
H5 H 0.9383 1.1800 0.0117 0.038 Uiso 1 1 calc R U
C6 C 0.7516(3) 1.09012(18) 0.01463(9) 0.0316(6) Uani 1 1 d . .
H6 H 0.6977 1.1258 -0.0016 0.038 Uiso 1 1 calc R U
C7 C 0.6927(3) 1.00632(18) 0.03073(8) 0.0271(6) Uani 1 1 d . .
H7 H 0.5960 0.9850 0.0256 0.033 Uiso 1 1 calc R U
C9 C 1.1102(2) 0.94702(18) 0.10155(8) 0.0266(6) Uani 1 1 d . .
H9A H 1.1390 1.0157 0.1141 0.032 Uiso 1 1 calc R U
H9B H 1.1695 0.9337 0.0767 0.032 Uiso 1 1 calc R U
C10 C 1.1233(2) 0.88115(17) 0.13776(8) 0.0260(6) Uani 1 1 d . .
H10A H 1.2222 0.8838 0.1455 0.031 Uiso 1 1 calc R U
H10B H 1.0817 0.9054 0.1651 0.031 Uiso 1 1 calc R U
C11 C 1.0341(2) 0.72388(18) 0.16274(8) 0.0281(6) Uani 1 1 d . .
H11A H 1.0351 0.7691 0.1903 0.034 Uiso 1 1 calc R U
H11B H 1.1111 0.6890 0.1663 0.034 Uiso 1 1 calc R U
C12 C 0.8982(2) 0.65060(18) 0.15800(8) 0.0259(6) Uani 1 1 d . .
H12A H 0.9034 0.5968 0.1347 0.031 Uiso 1 1 calc R U
H12B H 0.8799 0.6233 0.1868 0.031 Uiso 1 1 calc R U
C13 C 0.6603(2) 0.65071(17) 0.12981(8) 0.0220(5) Uani 1 1 d . .
C14 C 0.4623(2) 0.64523(18) 0.08456(8) 0.0259(6) Uani 1 1 d . .
H14 H 0.4114 0.6748 0.0643 0.031 Uiso 1 1 calc R U
C15 C 0.4038(3) 0.55524(19) 0.09575(9) 0.0303(6) Uani 1 1 d . .
H15 H 0.3156 0.5231 0.0831 0.036 Uiso 1 1 calc R U
C16 C 0.4765(3) 0.51257(19) 0.12592(9) 0.0325(7) Uani 1 1 d . .
H16 H 0.4383 0.4508 0.1346 0.039 Uiso 1 1 calc R U
C17 C 0.6040(3) 0.56021(18) 0.14315(8) 0.0284(6) Uani 1 1 d . .
H17 H 0.6541 0.5319 0.1641 0.034 Uiso 1 1 calc R U
C18 C 1.1327(2) 0.73630(18) 0.08845(9) 0.0304(6) Uani 1 1 d . .
H18A H 1.2289 0.7412 0.1002 0.036 Uiso 1 1 calc R U
H18B H 1.1355 0.7757 0.0629 0.036 Uiso 1 1 calc R U
C19 C 1.0769(2) 0.63295(18) 0.07095(8) 0.0295(6) Uani 1 1 d . .
H19A H 1.1349 0.6129 0.0469 0.035 Uiso 1 1 calc R U
H19B H 1.0837 0.5919 0.0955 0.035 Uiso 1 1 calc R U
C20 C 0.8572(2) 0.52498(18) 0.04693(7) 0.0226(5) Uani 1 1 d . .
C21 C 0.8366(3) 0.36210(19) 0.05215(8) 0.0325(6) Uani 1 1 d . .
H21 H 0.8779 0.3092 0.0588 0.039 Uiso 1 1 calc R U
C22 C 0.7003(3) 0.34222(19) 0.03893(9) 0.0346(7) Uani 1 1 d . .
H22 H 0.6485 0.2780 0.0366 0.042 Uiso 1 1 calc R U
N22 N 0.7312(2) 0.52420(15) 0.26986(7) 0.0281(5) Uani 1 1 d . .
C23 C 0.6393(3) 0.41985(19) 0.02889(8) 0.0322(6) Uani 1 1 d . .
H23 H 0.5441 0.4092 0.0198 0.039 Uiso 1 1 calc R U
N23 N 0.9672(2) 0.92788(16) 0.08525(8) 0.0309(5) Uani 1 1 d . .
C24 C 0.7169(2) 0.51057(18) 0.03223(8) 0.0263(6) Uani 1 1 d . .
H24 H 0.6774 0.5636 0.0248 0.032 Uiso 1 1 calc R U
C25 C 0.7378(2) 0.74550(17) -0.01731(8) 0.0228(5) Uani 1 1 d . .
C26 C 0.8139(3) 0.69409(18) -0.04617(8) 0.0275(6) Uani 1 1 d . .
H26 H 0.8731 0.6561 -0.0340 0.033 Uiso 1 1 calc R U
C27 C 0.8038(3) 0.6982(2) -0.09205(9) 0.0380(7) Uani 1 1 d . .
H27 H 0.8567 0.6632 -0.1110 0.046 Uiso 1 1 calc R U
C28 C 0.7184(3) 0.7520(2) -0.11096(9) 0.0448(8) Uani 1 1 d . .
H28 H 0.7140 0.7557 -0.1425 0.054 Uiso 1 1 calc R U
C29 C 0.6392(3) 0.8004(2) -0.08310(9) 0.0416(8) Uani 1 1 d . .
H29 H 0.5780 0.8363 -0.0957 0.050 Uiso 1 1 calc R U
C30 C 0.6481(3) 0.79721(18) -0.03703(9) 0.0294(6) Uani 1 1 d . .
H30 H 0.5925 0.8307 -0.0185 0.035 Uiso 1 1 calc R U
C31 C 0.0924(2) 0.64486(18) 0.41069(8) 0.0271(6) Uani 1 1 d . .
H31 H 0.0471 0.6768 0.3899 0.032 Uiso 1 1 calc R U
C32 C 0.0276(3) 0.55502(19) 0.42022(9) 0.0364(7) Uani 1 1 d . .
H32 H -0.0602 0.5256 0.4064 0.044 Uiso 1 1 calc R U
C33 C 0.0937(3) 0.50840(19) 0.45062(9) 0.0362(7) Uani 1 1 d . .
H33 H 0.0510 0.4464 0.4580 0.043 Uiso 1 1 calc R U
C34 C 0.2202(3) 0.55186(18) 0.46995(9) 0.0310(6) Uani 1 1 d . .
H34 H 0.2658 0.5204 0.4908 0.037 Uiso 1 1 calc R U
C35 C 0.2824(2) 0.64357(17) 0.45872(8) 0.0233(5) Uani 1 1 d . .
H35 H 0.442(3) 0.7331(18) 0.4620(8) 0.029(8) Uiso 1 1 d . .
C36 C 0.5133(2) 0.64297(18) 0.49487(8) 0.0279(6) Uani 1 1 d . .
H36A H 0.5334 0.5921 0.4723 0.033 Uiso 1 1 calc R U
H36B H 0.4811 0.6125 0.5219 0.033 Uiso 1 1 calc R U
H36 H 0.891(2) 0.6584(15) 0.0471(7) 0.008(6) Uiso 1 1 d . .
C37 C 0.6418(2) 0.72081(18) 0.50712(8) 0.0272(6) Uani 1 1 d . .
H37A H 0.6203 0.7715 0.5296 0.033 Uiso 1 1 calc R U
H37B H 0.7149 0.6917 0.5207 0.033 Uiso 1 1 calc R U
H37 H 0.921(2) 0.8733(16) 0.0892(7) 0.012(6) Uiso 1 1 d . .
C38 C 0.5273(3) 0.54513(18) 0.38024(8) 0.0254(6) Uani 1 1 d . .
H38 H 0.904(2) 0.2745(17) 0.2031(8) 0.025(7) Uiso 1 1 d . .
C39 C 0.5567(3) 0.3925(2) 0.39162(8) 0.0347(7) Uani 1 1 d . .
H39 H 0.6163 0.3502 0.3990 0.042 Uiso 1 1 calc R U
C40 C 0.4202(3) 0.3525(2) 0.38190(9) 0.0370(7) Uani 1 1 d . .
H40 H 0.3861 0.2854 0.3831 0.044 Uiso 1 1 calc R U
C41 C 0.3333(3) 0.4147(2) 0.37015(9) 0.0361(7) Uani 1 1 d . .
H41 H 0.2379 0.3902 0.3631 0.043 Uiso 1 1 calc R U
C42 C 0.3858(3) 0.51012(19) 0.36886(8) 0.0298(6) Uani 1 1 d . .
H42 H 0.3282 0.5528 0.3604 0.036 Uiso 1 1 calc R U
C43 C 0.7631(2) 0.86615(17) 0.47632(8) 0.0270(6) Uani 1 1 d . .
H43A H 0.8602 0.8675 0.4861 0.032 Uiso 1 1 calc R U
H43B H 0.7199 0.8978 0.5015 0.032 Uiso 1 1 calc R U
H43 H 0.569(2) 0.8646(17) 0.4231(8) 0.017(7) Uiso 1 1 d . .
C44 C 0.7599(2) 0.92364(18) 0.43606(8) 0.0281(6) Uani 1 1 d . .
H44A H 0.7964 0.9932 0.4454 0.034 Uiso 1 1 calc R U
H44B H 0.8180 0.9007 0.4127 0.034 Uiso 1 1 calc R U
H44 H 0.817(3) 0.7429(18) 0.1324(8) 0.025(8) Uiso 1 1 d . .
C45 C 0.5592(2) 0.97280(17) 0.39679(8) 0.0230(5) Uani 1 1 d . .
H45 H 0.781(2) 0.1455(16) 0.2421(7) 0.016(7) Uiso 1 1 d . .
C46 C 0.3565(3) 1.00943(18) 0.36719(8) 0.0290(6) Uani 1 1 d . .
H46 H 0.2593 0.9931 0.3617 0.035 Uiso 1 1 calc R U
C47 C 0.4243(3) 1.09338(18) 0.35302(9) 0.0341(7) Uani 1 1 d . .
H47 H 0.3759 1.1338 0.3378 0.041 Uiso 1 1 calc R U
C48 C 0.5661(3) 1.11787(19) 0.36158(9) 0.0338(7) Uani 1 1 d . .
H48 H 0.6160 1.1760 0.3522 0.041 Uiso 1 1 calc R U
C49 C 0.6344(3) 1.05852(18) 0.38346(8) 0.0291(6) Uani 1 1 d . .
H49 H 0.7314 1.0752 0.3895 0.035 Uiso 1 1 calc R U
C50 C 0.1900(3) 0.8964(2) 0.44745(9) 0.0326(6) Uani 1 1 d . .
H50A H 0.1792 0.9601 0.4383 0.039 Uiso 1 1 calc R U
H50B H 0.1037 0.8580 0.4569 0.039 Uiso 1 1 calc R U
H50 H 0.827(3) 0.3408(19) 0.2891(9) 0.038(9) Uiso 1 1 d . .
C51 C 0.3111(3) 0.89450(19) 0.47314(9) 0.0330(6) Uani 1 1 d . .
H51A H 0.3015 0.8545 0.4986 0.040 Uiso 1 1 calc R U
H51B H 0.3771 0.9567 0.4799 0.040 Uiso 1 1 calc R U
C52 C 0.3704(2) 0.76063(17) 0.31167(8) 0.0203(5) Uani 1 1 d . .
C53 C 0.4586(2) 0.72055(17) 0.28244(8) 0.0251(6) Uani 1 1 d . .
H53 H 0.5141 0.6784 0.2930 0.030 Uiso 1 1 calc R U
C54 C 0.4649(3) 0.7421(2) 0.23853(8) 0.0331(7) Uani 1 1 d . .
H54 H 0.5256 0.7152 0.2194 0.040 Uiso 1 1 calc R U
C55 C 0.3847(3) 0.8019(2) 0.22195(9) 0.0384(7) Uani 1 1 d . .
H55 H 0.3908 0.8169 0.1918 0.046 Uiso 1 1 calc R U
C56 C 0.2949(3) 0.8401(2) 0.24991(9) 0.0372(7) Uani 1 1 d . .
H56 H 0.2384 0.8809 0.2387 0.045 Uiso 1 1 calc R U
C57 C 0.2872(2) 0.81887(18) 0.29396(8) 0.0275(6) Uani 1 1 d . .
H57 H 0.2239 0.8445 0.3125 0.033 Uiso 1 1 calc R U
C58 C 1.0647(2) 0.36672(17) 0.20660(8) 0.0205(5) Uani 1 1 d . .
C59 C 0.8357(2) 0.36504(18) 0.16861(8) 0.0256(6) Uani 1 1 d . .
H59A H 0.8697 0.3938 0.1414 0.031 Uiso 1 1 calc R U
H59B H 0.8148 0.4172 0.1903 0.031 Uiso 1 1 calc R U
C60 C 0.7076(2) 0.28750(18) 0.15652(8) 0.0254(6) Uani 1 1 d . .
H60A H 0.6351 0.3165 0.1425 0.030 Uiso 1 1 calc R U
H60B H 0.7294 0.2364 0.1344 0.030 Uiso 1 1 calc R U
C61 C 0.5799(2) 0.30629(18) 0.22363(8) 0.0261(6) Uani 1 1 d . .
H61A H 0.4810 0.2757 0.2207 0.031 Uiso 1 1 calc R U
H61B H 0.5893 0.3690 0.2109 0.031 Uiso 1 1 calc R U
C62 C 0.6256(2) 0.32608(19) 0.27355(8) 0.0284(6) Uani 1 1 d . .
H62A H 0.5679 0.3683 0.2886 0.034 Uiso 1 1 calc R U
H62B H 0.6091 0.2640 0.2869 0.034 Uiso 1 1 calc R U
C63 C 0.8181(3) 0.46742(18) 0.28266(8) 0.0258(6) Uani 1 1 d . .
C65 C 0.7857(3) 0.6186(2) 0.26958(8) 0.0346(7) Uani 1 1 d . .
H65 H 0.7256 0.6598 0.2613 0.041 Uiso 1 1 calc R U
C66 C 0.9212(3) 0.66030(19) 0.28031(9) 0.0361(7) Uani 1 1 d . .
H66 H 0.9540 0.7275 0.2788 0.043 Uiso 1 1 calc R U
C67 C 1.0090(3) 0.6004(2) 0.29347(9) 0.0385(7) Uani 1 1 d . .
H67 H 1.1036 0.6263 0.3013 0.046 Uiso 1 1 calc R U
C68 C 0.9583(3) 0.50455(19) 0.29504(8) 0.0299(6) Uani 1 1 d . .
H68 H 1.0167 0.4631 0.3044 0.036 Uiso 1 1 calc R U
C69 C 0.5834(2) 0.14323(17) 0.18753(8) 0.0266(6) Uani 1 1 d . .
H69A H 0.6263 0.1107 0.1625 0.032 Uiso 1 1 calc R U
H69B H 0.4864 0.1423 0.1777 0.032 Uiso 1 1 calc R U
C70 C 0.5859(2) 0.08689(18) 0.22806(8) 0.0280(6) Uani 1 1 d . .
H70A H 0.5274 0.1105 0.2511 0.034 Uiso 1 1 calc R U
H70B H 0.5493 0.0172 0.2190 0.034 Uiso 1 1 calc R U
C71 C 0.7860(2) 0.03819(17) 0.26837(8) 0.0225(5) Uani 1 1 d . .
C72 C 0.9874(3) 0.00236(18) 0.29901(8) 0.0267(6) Uani 1 1 d . .
H72 H 1.0844 0.0189 0.3049 0.032 Uiso 1 1 calc R U
C73 C 0.9189(3) -0.08153(18) 0.31300(9) 0.0325(6) Uani 1 1 d . .
H73 H 0.9670 -0.1217 0.3285 0.039 Uiso 1 1 calc R U
C74 C 0.7768(3) -0.10676(18) 0.30392(9) 0.0315(6) Uani 1 1 d . .
H74 H 0.7265 -0.1648 0.3132 0.038 Uiso 1 1 calc R U
C75 C 0.7101(3) -0.04738(17) 0.28154(8) 0.0270(6) Uani 1 1 d . .
H75 H 0.6134 -0.0641 0.2750 0.032 Uiso 1 1 calc R U
C76 C 1.1263(3) 0.45809(18) 0.19549(8) 0.0267(6) Uani 1 1 d . .
H76 H 1.0805 0.4897 0.1747 0.032 Uiso 1 1 calc R U
C77 C 1.2529(3) 0.50152(18) 0.21486(9) 0.0319(6) Uani 1 1 d . .
H77 H 1.2954 0.5637 0.2077 0.038 Uiso 1 1 calc R U
C78 C 1.3194(3) 0.45438(19) 0.24505(9) 0.0325(6) Uani 1 1 d . .
H78 H 1.4074 0.4835 0.2588 0.039 Uiso 1 1 calc R U
C79 C 1.2539(2) 0.36410(18) 0.25445(8) 0.0254(6) Uani 1 1 d . .
H79 H 1.2991 0.3318 0.2751 0.031 Uiso 1 1 calc R U
C80 C 1.1556(3) 0.11285(18) 0.21820(9) 0.0307(6) Uani 1 1 d . .
H80A H 1.2416 0.1511 0.2085 0.037 Uiso 1 1 calc R U
H80B H 1.1670 0.0496 0.2278 0.037 Uiso 1 1 calc R U
C81 C 1.0346(3) 0.11363(19) 0.19255(8) 0.0302(6) Uani 1 1 d . .
H81A H 0.9690 0.0512 0.1861 0.036 Uiso 1 1 calc R U
H81B H 1.0438 0.1528 0.1668 0.036 Uiso 1 1 calc R U
C82 C 0.9735(2) 0.25263(16) 0.35336(8) 0.0196(5) Uani 1 1 d . .
C83 C 1.0585(2) 0.19586(18) 0.37166(8) 0.0269(6) Uani 1 1 d . .
H83 H 1.1220 0.1700 0.3533 0.032 Uiso 1 1 calc R U
C84 C 1.0521(3) 0.1766(2) 0.41599(9) 0.0368(7) Uani 1 1 d . .
H84 H 1.1104 0.1374 0.4276 0.044 Uiso 1 1 calc R U
C85 C 0.9609(3) 0.2143(2) 0.44352(9) 0.0392(7) Uani 1 1 d . .
H85 H 0.9557 0.2007 0.4739 0.047 Uiso 1 1 calc R U
C86 C 0.8783(3) 0.2716(2) 0.42623(9) 0.0338(7) Uani 1 1 d . .
H86 H 0.8162 0.2980 0.4450 0.041 Uiso 1 1 calc R U
C87 C 0.8840(2) 0.29150(18) 0.38202(8) 0.0248(6) Uani 1 1 d . .
H87 H 0.8267 0.3319 0.3709 0.030 Uiso 1 1 calc R U
C90 C 0.7676(2) 0.70337(18) 0.43949(8) 0.0262(6) Uani 1 1 d . .
H90A H 0.7574 0.6400 0.4517 0.031 Uiso 1 1 calc R U
H90B H 0.8666 0.7336 0.4426 0.031 Uiso 1 1 calc R U
C91 C 0.7223(3) 0.68570(19) 0.38962(8) 0.0302(6) Uani 1 1 d . .
H91A H 0.7394 0.7484 0.3768 0.036 Uiso 1 1 calc R U
H91B H 0.7795 0.6436 0.3741 0.036 Uiso 1 1 calc R U

loop_
_atom_site_aniso_label
_atom_site_aniso_U_11
_atom_site_aniso_U_22
_atom_site_aniso_U_33
_atom_site_aniso_U_23
_atom_site_aniso_U_13
_atom_site_aniso_U_12
Rh1 0.01718(10) 0.01876(10) 0.02027(11) 0.00285(8) 0.00234(7) 0.00351(8)
Rh2 0.01604(10) 0.01985(10) 0.02091(11) 0.00305(8) 0.00142(7) 0.00254(7)
Rh3 0.01580(10) 0.01839(10) 0.02099(11) 0.00395(8) 0.00075(7) 0.00357(7)
O1 0.0390(11) 0.0263(10) 0.0205(10) 0.0047(8) 0.0065(8) 0.0134(8)
O2 0.0325(10) 0.0250(9) 0.0196(9) 0.0053(7) 0.0040(7) 0.0080(8)
O3 0.0319(10) 0.0231(9) 0.0202(9) 0.0060(7) 0.0042(7) 0.0087(8)
N1 0.0208(10) 0.0186(11) 0.0252(12) 0.0040(9) 0.0000(8) 0.0046(8)
N2 0.0169(10) 0.0253(11) 0.0223(11) 0.0023(9) -0.0017(8) 0.0024(9)
N3 0.0241(12) 0.0226(12) 0.0306(13) 0.0094(10) 0.0005(9) 0.0000(9)
N4 0.0182(10) 0.0219(11) 0.0194(11) 0.0006(9) 0.0042(8) 0.0030(8)
N5 0.0253(12) 0.0258(12) 0.0287(13) 0.0054(10) -0.0040(9) 0.0082(10)
N6 0.0259(11) 0.0301(12) 0.0260(12) 0.0047(10) 0.0011(9) 0.0098(10)
N7 0.0190(10) 0.0251(11) 0.0231(11) 0.0031(9) 0.0030(8) 0.0024(9)
N8 0.0255(12) 0.0286(13) 0.0318(13) 0.0128(11) -0.0007(10) -0.0003(10)
N9 0.0217(11) 0.0252(11) 0.0216(11) 0.0060(9) -0.0009(8) 0.0039(9)
N12 0.0302(13) 0.0298(13) 0.0295(13) 0.0029(10) -0.0070(10) 0.0107(10)
N13 0.0346(13) 0.0353(13) 0.0240(12) 0.0080(10) 0.0054(9) 0.0169(10)
N14 0.0180(11) 0.0252(13) 0.0484(15) 0.0182(11) -0.0042(10) -0.0025(10)
N15 0.0220(11) 0.0188(11) 0.0267(12) 0.0036(9) -0.0021(9) 0.0049(9)
N16 0.0164(10) 0.0200(11) 0.0223(11) 0.0016(9) 0.0029(8) 0.0032(8)
N17 0.0209(11) 0.0255(12) 0.0288(13) 0.0127(10) -0.0018(9) 0.0004(9)
N18 0.0201(10) 0.0233(11) 0.0219(11) 0.0059(9) -0.0018(8) 0.0036(9)
N19 0.0296(13) 0.0268(13) 0.0305(13) 0.0024(10) -0.0087(10) 0.0104(10)
N20 0.0170(11) 0.0247(13) 0.0483(15) 0.0181(11) -0.0075(10) -0.0033(10)
N21 0.0203(10) 0.0205(11) 0.0220(11) 0.0038(9) -0.0022(8) 0.0036(8)
C1 0.0359(15) 0.0265(15) 0.0284(15) -0.0046(12) 0.0071(12) 0.0048(12)
C2 0.0278(14) 0.0306(15) 0.0328(16) 0.0013(12) 0.0099(12) 0.0086(12)
C3 0.0214(13) 0.0212(13) 0.0252(14) 0.0036(11) 0.0023(10) 0.0034(10)
C4 0.0282(14) 0.0206(13) 0.0325(15) 0.0009(11) 0.0022(11) -0.0007(11)
C5 0.0405(16) 0.0192(14) 0.0337(16) 0.0050(12) 0.0021(12) 0.0013(12)
C6 0.0405(16) 0.0225(14) 0.0338(16) 0.0071(12) -0.0021(12) 0.0099(12)
C7 0.0262(14) 0.0255(14) 0.0307(15) 0.0039(12) -0.0029(11) 0.0084(11)
C9 0.0179(12) 0.0274(14) 0.0327(15) 0.0017(12) -0.0005(11) 0.0006(11)
C10 0.0203(13) 0.0261(14) 0.0292(15) 0.0005(11) -0.0060(10) 0.0008(11)
C11 0.0270(14) 0.0301(15) 0.0262(15) 0.0062(12) -0.0089(11) 0.0033(11)
C12 0.0268(14) 0.0302(15) 0.0215(14) 0.0113(11) -0.0038(10) 0.0041(11)
C13 0.0228(13) 0.0234(13) 0.0195(13) -0.0004(10) 0.0052(10) 0.0047(10)
C14 0.0197(13) 0.0274(14) 0.0299(15) -0.0015(11) 0.0031(10) 0.0052(11)
C15 0.0195(13) 0.0307(15) 0.0384(17) 0.0015(13) 0.0021(11) -0.0001(11)
C16 0.0298(15) 0.0243(14) 0.0438(18) 0.0083(13) 0.0093(12) 0.0018(12)
C17 0.0278(14) 0.0271(14) 0.0309(15) 0.0090(12) 0.0039(11) 0.0035(11)
C18 0.0225(13) 0.0316(15) 0.0361(16) 0.0007(12) 0.0021(11) 0.0041(11)
C19 0.0212(13) 0.0361(16) 0.0307(15) 0.0015(12) 0.0015(11) 0.0052(11)
C20 0.0271(13) 0.0275(14) 0.0139(13) 0.0005(10) 0.0021(10) 0.0078(11)
C21 0.0448(17) 0.0261(15) 0.0298(16) 0.0050(12) 0.0067(13) 0.0130(13)
C22 0.0368(16) 0.0247(15) 0.0403(17) 0.0005(13) 0.0096(13) 0.0010(12)
N22 0.0328(12) 0.0296(13) 0.0262(12) 0.0035(10) 0.0050(9) 0.0158(10)
C23 0.0271(14) 0.0402(17) 0.0275(15) -0.0026(13) 0.0019(11) 0.0053(12)
N23 0.0164(11) 0.0260(13) 0.0504(15) 0.0177(11) -0.0043(10) -0.0012(10)
C24 0.0267(14) 0.0281(14) 0.0244(14) -0.0012(11) -0.0015(11) 0.0087(11)
C25 0.0226(13) 0.0209(13) 0.0218(14) 0.0034(11) 0.0008(10) -0.0041(10)
C26 0.0270(14) 0.0255(14) 0.0266(15) 0.0009(11) 0.0057(11) -0.0036(11)
C27 0.0415(17) 0.0402(17) 0.0255(16) -0.0041(13) 0.0103(13) -0.0066(14)
C28 0.057(2) 0.049(2) 0.0187(15) 0.0075(14) -0.0026(14) -0.0150(16)
C29 0.0454(18) 0.0414(18) 0.0329(18) 0.0127(14) -0.0140(14) -0.0058(15)
C30 0.0263(14) 0.0300(15) 0.0287(15) 0.0036(12) -0.0031(11) -0.0019(11)
C31 0.0226(13) 0.0306(15) 0.0258(14) -0.0020(12) 0.0005(11) 0.0024(11)
C32 0.0280(15) 0.0345(16) 0.0412(18) -0.0019(14) 0.0019(12) -0.0052(13)
C33 0.0358(16) 0.0240(15) 0.0447(18) 0.0029(13) 0.0094(13) -0.0059(12)
C34 0.0329(15) 0.0272(15) 0.0329(16) 0.0086(12) 0.0052(12) 0.0029(12)
C35 0.0243(13) 0.0255(14) 0.0202(13) 0.0026(11) 0.0059(10) 0.0037(11)
C36 0.0308(14) 0.0290(15) 0.0240(14) 0.0091(11) -0.0011(11) 0.0033(12)
C37 0.0298(14) 0.0337(15) 0.0190(14) 0.0075(11) -0.0021(11) 0.0066(12)
C38 0.0330(14) 0.0298(15) 0.0159(13) 0.0019(11) 0.0010(10) 0.0126(12)
C39 0.0470(18) 0.0353(17) 0.0286(16) 0.0075(13) 0.0120(13) 0.0212(14)
C40 0.0546(19) 0.0284(16) 0.0294(16) 0.0031(12) 0.0121(14) 0.0098(14)
C41 0.0387(16) 0.0362(17) 0.0302(16) -0.0046(13) 0.0031(12) 0.0035(13)
C42 0.0301(14) 0.0324(15) 0.0276(15) -0.0019(12) -0.0047(11) 0.0121(12)
C43 0.0231(13) 0.0283(14) 0.0279(15) 0.0015(12) -0.0058(11) 0.0030(11)
C44 0.0201(13) 0.0283(14) 0.0351(16) 0.0088(12) -0.0033(11) 0.0006(11)
C45 0.0244(13) 0.0196(13) 0.0244(14) 0.0032(11) -0.0002(10) 0.0023(10)
C46 0.0286(14) 0.0276(15) 0.0317(15) 0.0033(12) -0.0068(11) 0.0095(11)
C47 0.0420(17) 0.0199(14) 0.0417(17) 0.0084(12) -0.0061(13) 0.0089(12)
C48 0.0397(16) 0.0229(14) 0.0373(17) 0.0084(12) -0.0007(13) 0.0002(12)
C49 0.0280(14) 0.0241(14) 0.0329(16) 0.0033(12) -0.0007(11) -0.0005(11)
C50 0.0288(15) 0.0330(16) 0.0371(17) 0.0004(13) 0.0082(12) 0.0092(12)
C51 0.0402(16) 0.0303(15) 0.0264(15) -0.0044(12) 0.0041(12) 0.0050(13)
C52 0.0194(12) 0.0196(13) 0.0196(13) 0.0030(10) 0.0003(10) -0.0027(10)
C53 0.0223(13) 0.0259(14) 0.0266(14) 0.0056(11) 0.0006(10) 0.0019(11)
C54 0.0290(15) 0.0429(17) 0.0227(15) 0.0012(13) 0.0043(11) -0.0042(13)
C55 0.0358(16) 0.0513(19) 0.0241(15) 0.0151(14) -0.0044(12) -0.0067(14)
C56 0.0370(16) 0.0375(17) 0.0357(17) 0.0105(14) -0.0148(13) 0.0037(13)
C57 0.0248(13) 0.0297(15) 0.0274(15) 0.0022(12) -0.0036(11) 0.0055(11)
C58 0.0199(12) 0.0204(13) 0.0216(13) 0.0025(10) 0.0064(10) 0.0035(10)
C59 0.0272(14) 0.0294(14) 0.0215(14) 0.0090(11) -0.0012(10) 0.0057(11)
C60 0.0266(13) 0.0306(15) 0.0203(14) 0.0080(11) -0.0034(10) 0.0068(11)
C61 0.0212(13) 0.0318(15) 0.0269(15) 0.0061(12) -0.0012(10) 0.0082(11)
C62 0.0278(14) 0.0322(15) 0.0247(14) 0.0063(12) 0.0010(11) 0.0031(12)
C63 0.0310(14) 0.0296(15) 0.0187(14) 0.0000(11) 0.0013(11) 0.0123(12)
C65 0.0494(18) 0.0336(16) 0.0267(15) 0.0049(13) 0.0113(13) 0.0204(14)
C66 0.0513(19) 0.0231(15) 0.0335(17) 0.0004(12) 0.0107(14) 0.0056(13)
C67 0.0375(17) 0.0427(18) 0.0297(16) -0.0065(14) 0.0044(13) -0.0013(14)
C68 0.0301(15) 0.0322(15) 0.0275(15) -0.0031(12) -0.0040(11) 0.0107(12)
C69 0.0220(13) 0.0297(15) 0.0274(15) 0.0022(12) -0.0045(10) 0.0052(11)
C70 0.0176(12) 0.0288(15) 0.0361(16) 0.0080(12) -0.0044(11) -0.0006(11)
C71 0.0242(13) 0.0199(13) 0.0226(14) 0.0034(11) -0.0009(10) 0.0022(10)
C72 0.0235(13) 0.0257(14) 0.0315(15) 0.0061(12) -0.0046(11) 0.0061(11)
C73 0.0414(16) 0.0206(14) 0.0380(17) 0.0107(12) -0.0055(13) 0.0102(12)
C74 0.0384(16) 0.0199(14) 0.0341(16) 0.0077(12) -0.0025(12) -0.0013(12)
C75 0.0263(14) 0.0224(14) 0.0306(15) 0.0052(11) -0.0009(11) -0.0004(11)
C76 0.0289(14) 0.0261(14) 0.0261(14) 0.0072(11) 0.0051(11) 0.0052(11)
C77 0.0333(15) 0.0207(14) 0.0400(17) 0.0055(12) 0.0088(12) -0.0018(12)
C78 0.0243(14) 0.0304(15) 0.0384(17) -0.0001(13) -0.0005(12) -0.0036(12)
C79 0.0201(13) 0.0283(14) 0.0270(14) 0.0005(11) -0.0009(10) 0.0042(11)
C80 0.0291(14) 0.0234(14) 0.0416(17) 0.0005(12) 0.0093(12) 0.0099(11)
C81 0.0387(16) 0.0258(14) 0.0253(15) -0.0034(11) 0.0060(12) 0.0062(12)
C82 0.0162(12) 0.0183(12) 0.0218(13) 0.0042(10) -0.0006(9) -0.0040(9)
C83 0.0243(13) 0.0289(14) 0.0273(15) 0.0028(11) -0.0046(11) 0.0059(11)
C84 0.0395(17) 0.0370(17) 0.0332(17) 0.0112(13) -0.0145(13) 0.0046(13)
C85 0.0419(17) 0.0483(19) 0.0239(16) 0.0133(14) -0.0023(13) -0.0048(14)
C86 0.0300(15) 0.0427(17) 0.0246(15) 0.0007(13) 0.0064(11) -0.0024(13)
C87 0.0214(13) 0.0277(14) 0.0250(14) 0.0050(11) 0.0018(10) 0.0026(11)
C90 0.0219(13) 0.0305(15) 0.0275(15) 0.0070(12) -0.0017(10) 0.0067(11)
C91 0.0328(15) 0.0330(15) 0.0257(15) 0.0070(12) 0.0034(11) 0.0062(12)

loop_
_atom_type_symbol
_atom_type_description
_atom_type_scat_dispersion_real
_atom_type_scat_dispersion_imag
_atom_type_scat_source
C C 0.0033 0.0016 'International Tables Vol C Tables 4.2.6.8 and 6.1.1.4'
H H 0.0000 0.0000 'International Tables Vol C Tables 4.2.6.8 and 6.1.1.4'
N N 0.0061 0.0033 'International Tables Vol C Tables 4.2.6.8 and 6.1.1.4'
O O 0.0106 0.0060 'International Tables Vol C Tables 4.2.6.8 and 6.1.1.4'
Rh Rh -1.1178 0.9187 'International Tables Vol C Tables 4.2.6.8 and 6.1.1.4'

loop_
_geom_angle_atom_site_label_1
_geom_angle_atom_site_label_2
_geom_angle_atom_site_label_3
_geom_angle
N4 Rh1 N1 177.30(8)
N4 Rh1 O1 86.74(8)
N1 Rh1 O1 92.13(8)
N4 Rh1 C2 91.14(10)
N1 Rh1 C2 90.66(10)
O1 Rh1 C2 162.67(8)
N4 Rh1 C1 91.14(10)
N1 Rh1 C1 88.99(10)
O1 Rh1 C1 157.80(9)
C2 Rh1 C1 39.32(10)
O2 Rh2 N15 92.55(8)
O2 Rh2 N7 85.70(8)
N15 Rh2 N7 176.14(8)
O2 Rh2 C50 157.33(9)
N15 Rh2 C50 91.20(10)
N7 Rh2 C50 91.73(10)
O2 Rh2 C51 163.09(9)
N15 Rh2 C51 88.30(10)
N7 Rh2 C51 92.37(10)
C50 Rh2 C51 39.36(10)
O3 Rh3 N21 92.50(8)
O3 Rh3 N16 85.57(8)
N21 Rh3 N16 176.10(7)
O3 Rh3 C80 157.92(9)
N21 Rh3 C80 91.51(10)
N16 Rh3 C80 91.54(10)
O3 Rh3 C81 162.77(9)
N21 Rh3 C81 88.12(9)
N16 Rh3 C81 92.73(9)
C80 Rh3 C81 39.09(10)
C25 O1 Rh1 127.15(16)
C52 O2 Rh2 126.83(15)
C82 O3 Rh3 127.05(15)
C7 N1 C3 117.5(2)
C7 N1 Rh1 123.10(16)
C3 N1 Rh1 119.42(16)
C11 N2 C10 112.08(19)
C11 N2 C18 114.1(2)
C10 N2 C18 110.06(18)
C13 N3 C12 122.2(2)
C13 N3 H44 114.9(19)
C12 N3 H44 109(2)
C14 N4 C13 117.6(2)
C14 N4 Rh1 119.72(16)
C13 N4 Rh1 122.43(15)
C20 N5 C19 121.2(2)
C20 N5 H36 113.5(15)
C19 N5 H36 125.3(15)
C21 N6 C20 116.6(2)
C31 N7 C35 117.9(2)
C31 N7 Rh2 120.14(17)
C35 N7 Rh2 121.76(15)
C35 N8 C36 124.4(2)
C35 N8 H35 111.6(19)
C36 N8 H35 111.7(19)
C90 N9 C43 114.08(19)
C90 N9 C37 111.7(2)
C43 N9 C37 113.41(19)
C38 N12 C91 124.7(2)
C38 N12 H1 115.7(19)
C91 N12 H1 119.6(19)
C38 N13 C39 116.1(2)
C45 N14 C44 127.8(2)
C45 N14 H43 114.3(18)
C44 N14 H43 117.6(18)
C46 N15 C45 117.5(2)
C46 N15 Rh2 122.44(16)
C45 N15 Rh2 120.10(16)
C79 N16 C58 117.9(2)
C79 N16 Rh3 120.15(16)
C58 N16 Rh3 121.71(15)
C58 N17 C59 124.3(2)
C58 N17 H38 112.8(17)
C59 N17 H38 111.7(17)
C61 N18 C69 113.70(19)
C61 N18 C60 112.00(19)
C69 N18 C60 113.79(19)
C63 N19 C62 124.5(2)
C63 N19 H50 113.5(19)
C62 N19 H50 121.9(19)
C71 N20 C70 128.3(2)
C71 N20 H45 110.9(17)
C70 N20 H45 120.6(17)
C72 N21 C71 117.5(2)
C72 N21 Rh3 122.19(16)
C71 N21 Rh3 120.28(16)
C2 C1 Rh1 69.59(14)
C2 C1 H1A 116.7
Rh1 C1 H1A 116.7
C2 C1 H1B 116.7
Rh1 C1 H1B 116.7
H1A C1 H1B 113.7
C1 C2 Rh1 71.09(15)
C1 C2 H2A 116.5
Rh1 C2 H2A 116.5
C1 C2 H2B 116.5
Rh1 C2 H2B 116.5
H2A C2 H2B 113.5
N23 C3 N1 115.5(2)
N23 C3 C4 123.0(2)
N1 C3 C4 121.5(2)
C5 C4 C3 119.2(2)
C5 C4 H4 120.4
C3 C4 H4 120.4
C4 C5 C6 119.8(2)
C4 C5 H5 120.1
C6 C5 H5 120.1
C7 C6 C5 117.9(2)
C7 C6 H6 121.0
C5 C6 H6 121.0
N1 C7 C6 124.1(2)
N1 C7 H7 118.0
C6 C7 H7 118.0
N23 C9 C10 107.42(19)
N23 C9 H9A 110.2
C10 C9 H9A 110.2
N23 C9 H9B 110.2
C10 C9 H9B 110.2
H9A C9 H9B 108.5
N2 C10 C9 113.05(19)
N2 C10 H10A 109.0
C9 C10 H10A 109.0
N2 C10 H10B 109.0
C9 C10 H10B 109.0
H10A C10 H10B 107.8
N2 C11 C12 113.07(19)
N2 C11 H11A 109.0
C12 C11 H11A 109.0
N2 C11 H11B 109.0
C12 C11 H11B 109.0
H11A C11 H11B 107.8
N3 C12 C11 108.6(2)
N3 C12 H12A 110.0
C11 C12 H12A 110.0
N3 C12 H12B 110.0
C11 C12 H12B 110.0
H12A C12 H12B 108.4
N3 C13 N4 117.1(2)
N3 C13 C17 122.0(2)
N4 C13 C17 120.9(2)
N4 C14 C15 123.7(2)
N4 C14 H14 118.1
C15 C14 H14 118.1
C14 C15 C16 118.4(2)
C14 C15 H15 120.8
C16 C15 H15 120.8
C17 C16 C15 119.4(2)
C17 C16 H16 120.3
C15 C16 H16 120.3
C16 C17 C13 119.9(2)
C16 C17 H17 120.0
C13 C17 H17 120.0
N2 C18 C19 116.5(2)
N2 C18 H18A 108.2
C19 C18 H18A 108.2
N2 C18 H18B 108.2
C19 C18 H18B 108.2
H18A C18 H18B 107.3
N5 C19 C18 113.7(2)
N5 C19 H19A 108.8
C18 C19 H19A 108.8
N5 C19 H19B 108.8
C18 C19 H19B 108.8
H19A C19 H19B 107.7
N6 C20 N5 117.9(2)
N6 C20 C24 122.0(2)
N5 C20 C24 120.1(2)
N6 C21 C22 125.2(3)
N6 C21 H21 117.4
C22 C21 H21 117.4
C21 C22 C23 117.6(2)
C21 C22 H22 121.2
C23 C22 H22 121.2
C65 N22 C63 116.3(2)
C24 C23 C22 119.6(3)
C24 C23 H23 120.2
C22 C23 H23 120.2
C3 N23 C9 127.9(2)
C3 N23 H37 115.8(15)
C9 N23 H37 116.1(16)
C23 C24 C20 119.1(2)
C23 C24 H24 120.4
C20 C24 H24 120.4
O1 C25 C30 123.0(2)
O1 C25 C26 119.6(2)
C30 C25 C26 117.4(2)
C27 C26 C25 120.6(3)
C27 C26 H26 119.7
C25 C26 H26 119.7
C28 C27 C26 121.4(3)
C28 C27 H27 119.3
C26 C27 H27 119.3
C27 C28 C29 118.6(3)
C27 C28 H28 120.7
C29 C28 H28 120.7
C28 C29 C30 120.8(3)
C28 C29 H29 119.6
C30 C29 H29 119.6
C29 C30 C25 121.1(3)
C29 C30 H30 119.5
C25 C30 H30 119.5
N7 C31 C32 123.5(2)
N7 C31 H31 118.3
C32 C31 H31 118.3
C31 C32 C33 118.3(2)
C31 C32 H32 120.9
C33 C32 H32 120.9
C34 C33 C32 119.9(2)
C34 C33 H33 120.1
C32 C33 H33 120.1
C33 C34 C35 119.5(3)
C33 C34 H34 120.2
C35 C34 H34 120.2
N7 C35 N8 116.6(2)
N7 C35 C34 121.0(2)
N8 C35 C34 122.5(2)
N8 C36 C37 107.0(2)
N8 C36 H36A 110.3
C37 C36 H36A 110.3
N8 C36 H36B 110.3
C37 C36 H36B 110.3
H36A C36 H36B 108.6
N9 C37 C36 110.33(19)
N9 C37 H37A 109.6
C36 C37 H37A 109.6
N9 C37 H37B 109.6
C36 C37 H37B 109.6
H37A C37 H37B 108.1
N13 C38 N12 118.4(2)
N13 C38 C42 122.6(2)
N12 C38 C42 119.0(2)
N13 C39 C40 125.3(3)
N13 C39 H39 117.3
C40 C39 H39 117.3
C39 C40 C41 117.2(3)
C39 C40 H40 121.4
C41 C40 H40 121.4
C42 C41 C40 119.7(3)
C42 C41 H41 120.2
C40 C41 H41 120.2
C41 C42 C38 119.2(3)
C41 C42 H42 120.4
C38 C42 H42 120.4
N9 C43 C44 113.06(19)
N9 C43 H43A 109.0
C44 C43 H43A 109.0
N9 C43 H43B 109.0
C44 C43 H43B 109.0
H43A C43 H43B 107.8
N14 C44 C43 108.58(19)
N14 C44 H44A 110.0
C43 C44 H44A 110.0
N14 C44 H44B 110.0
C43 C44 H44B 110.0
H44A C44 H44B 108.4
N14 C45 N15 116.0(2)
N14 C45 C49 122.7(2)
N15 C45 C49 121.3(2)
N15 C46 C47 124.0(2)
N15 C46 H46 118.0
C47 C46 H46 118.0
C46 C47 C48 118.0(2)
C46 C47 H47 121.0
C48 C47 H47 121.0
C49 C48 C47 120.3(2)
C49 C48 H48 119.9
C47 C48 H48 119.9
C48 C49 C45 119.0(2)
C48 C49 H49 120.5
C45 C49 H49 120.5
C51 C50 Rh2 71.34(15)
C51 C50 H50A 116.5
Rh2 C50 H50A 116.5
C51 C50 H50B 116.5
Rh2 C50 H50B 116.5
H50A C50 H50B 113.5
C50 C51 Rh2 69.30(15)
C50 C51 H51A 116.7
Rh2 C51 H51A 116.7
C50 C51 H51B 116.7
Rh2 C51 H51B 116.7
H51A C51 H51B 113.7
O2 C52 C57 123.0(2)
O2 C52 C53 119.4(2)
C57 C52 C53 117.5(2)
C54 C53 C52 120.4(2)
C54 C53 H53 119.8
C52 C53 H53 119.8
C55 C54 C53 121.2(3)
C55 C54 H54 119.4
C53 C54 H54 119.4
C54 C55 C56 119.1(3)
C54 C55 H55 120.5
C56 C55 H55 120.5
C57 C56 C55 120.3(3)
C57 C56 H56 119.8
C55 C56 H56 119.8
C56 C57 C52 121.3(2)
C56 C57 H57 119.3
C52 C57 H57 119.3
N16 C58 N17 116.0(2)
N16 C58 C76 121.3(2)
N17 C58 C76 122.7(2)
N17 C59 C60 107.2(2)
N17 C59 H59A 110.3
C60 C59 H59A 110.3
N17 C59 H59B 110.3
C60 C59 H59B 110.3
H59A C59 H59B 108.5
N18 C60 C59 110.78(19)
N18 C60 H60A 109.5
C59 C60 H60A 109.5
N18 C60 H60B 109.5
C59 C60 H60B 109.5
H60A C60 H60B 108.1
N18 C61 C62 115.0(2)
N18 C61 H61A 108.5
C62 C61 H61A 108.5
N18 C61 H61B 108.5
C62 C61 H61B 108.5
H61A C61 H61B 107.5
N19 C62 C61 114.2(2)
N19 C62 H62A 108.7
C61 C62 H62A 108.7
N19 C62 H62B 108.7
C61 C62 H62B 108.7
H62A C62 H62B 107.6
N22 C63 N19 118.3(2)
N22 C63 C68 122.2(2)
N19 C63 C68 119.5(2)
N22 C65 C66 125.3(3)
N22 C65 H65 117.3
C66 C65 H65 117.3
C65 C66 C67 117.5(3)
C65 C66 H66 121.3
C67 C66 H66 121.3
C68 C67 C66 119.5(3)
C68 C67 H67 120.3
C66 C67 H67 120.3
C67 C68 C63 119.3(3)
C67 C68 H68 120.4
C63 C68 H68 120.4
N18 C69 C70 112.88(19)
N18 C69 H69A 109.0
C70 C69 H69A 109.0
N18 C69 H69B 109.0
C70 C69 H69B 109.0
H69A C69 H69B 107.8
N20 C70 C69 108.90(19)
N20 C70 H70A 109.9
C69 C70 H70A 109.9
N20 C70 H70B 109.9
C69 C70 H70B 109.9
H70A C70 H70B 108.3
N20 C71 N21 116.2(2)
N20 C71 C75 122.3(2)
N21 C71 C75 121.5(2)
N21 C72 C73 123.7(2)
N21 C72 H72 118.1
C73 C72 H72 118.1
C72 C73 C74 118.4(2)
C72 C73 H73 120.8
C74 C73 H73 120.8
C75 C74 C73 119.6(2)
C75 C74 H74 120.2
C73 C74 H74 120.2
C74 C75 C71 119.3(2)
C74 C75 H75 120.3
C71 C75 H75 120.3
C77 C76 C58 119.4(2)
C77 C76 H76 120.3
C58 C76 H76 120.3
C76 C77 C78 119.8(2)
C76 C77 H77 120.1
C78 C77 H77 120.1
C79 C78 C77 118.1(2)
C79 C78 H78 120.9
C77 C78 H78 120.9
N16 C79 C78 123.5(2)
N16 C79 H79 118.3
C78 C79 H79 118.3
C81 C80 Rh3 71.52(15)
C81 C80 H80A 116.4
Rh3 C80 H80A 116.4
C81 C80 H80B 116.4
Rh3 C80 H80B 116.4
H80A C80 H80B 113.4
C80 C81 Rh3 69.39(15)
C80 C81 H81A 116.7
Rh3 C81 H81A 116.7
C80 C81 H81B 116.7
Rh3 C81 H81B 116.7
H81A C81 H81B 113.7
O3 C82 C83 122.5(2)
O3 C82 C87 120.0(2)
C83 C82 C87 117.4(2)
C84 C83 C82 121.4(2)
C84 C83 H83 119.3
C82 C83 H83 119.3
C83 C84 C85 120.2(3)
C83 C84 H84 119.9
C85 C84 H84 119.9
C86 C85 C84 119.2(3)
C86 C85 H85 120.4
C84 C85 H85 120.4
C85 C86 C87 121.1(3)
C85 C86 H86 119.4
C87 C86 H86 119.4
C86 C87 C82 120.7(2)
C86 C87 H87 119.7
C82 C87 H87 119.7
N9 C90 C91 114.8(2)
N9 C90 H90A 108.6
C91 C90 H90A 108.6
N9 C90 H90B 108.6
C91 C90 H90B 108.6
H90A C90 H90B 107.5
N12 C91 C90 113.7(2)
N12 C91 H91A 108.8
C90 C91 H91A 108.8
N12 C91 H91B 108.8
C90 C91 H91B 108.8
H91A C91 H91B 107.7

loop_
_geom_bond_atom_site_label_1
_geom_bond_atom_site_label_2
_geom_bond_distance
Rh1 N4 2.067(2)
Rh1 N1 2.070(2)
Rh1 O1 2.0716(18)
Rh1 C2 2.075(3)
Rh1 C1 2.095(3)
Rh2 O2 2.0592(18)
Rh2 N15 2.067(2)
Rh2 N7 2.071(2)
Rh2 C50 2.073(3)
Rh2 C51 2.099(3)
Rh3 O3 2.0587(18)
Rh3 N21 2.060(2)
Rh3 N16 2.074(2)
Rh3 C80 2.078(3)
Rh3 C81 2.105(3)
O1 C25 1.329(3)
O2 C52 1.334(3)
O3 C82 1.333(3)
N1 C7 1.354(3)
N1 C3 1.360(3)
N2 C11 1.465(3)
N2 C10 1.471(3)
N2 C18 1.481(3)
N3 C13 1.362(3)
N3 C12 1.460(3)
N3 H44 0.77(2)
N4 C14 1.351(3)
N4 C13 1.366(3)
N5 C20 1.355(3)
N5 C19 1.455(3)
N5 H36 0.83(2)
N6 C21 1.348(3)
N6 C20 1.349(3)
N7 C31 1.355(3)
N7 C35 1.361(3)
N8 C35 1.363(3)
N8 C36 1.454(3)
N8 H35 0.81(2)
N9 C90 1.462(3)
N9 C43 1.467(3)
N9 C37 1.477(3)
N12 C38 1.353(3)
N12 C91 1.450(3)
N12 H1 0.85(3)
N13 C38 1.342(3)
N13 C39 1.352(3)
N14 C45 1.348(3)
N14 C44 1.448(3)
N14 H43 0.77(2)
N15 C46 1.358(3)
N15 C45 1.366(3)
N16 C79 1.346(3)
N16 C58 1.365(3)
N17 C58 1.366(3)
N17 C59 1.451(3)
N17 H38 0.83(2)
N18 C61 1.461(3)
N18 C69 1.467(3)
N18 C60 1.473(3)
N19 C63 1.354(3)
N19 C62 1.441(3)
N19 H50 0.81(3)
N20 C71 1.352(3)
N20 C70 1.447(3)
N20 H45 0.78(2)
N21 C72 1.356(3)
N21 C71 1.361(3)
C1 C2 1.403(4)
C1 H1A 0.9900
C1 H1B 0.9900
C2 H2A 0.9900
C2 H2B 0.9900
C3 N23 1.347(3)
C3 C4 1.401(3)
C4 C5 1.368(3)
C4 H4 0.9500
C5 C6 1.400(4)
C5 H5 0.9500
C6 C7 1.361(3)
C6 H6 0.9500
C7 H7 0.9500
C9 N23 1.446(3)
C9 C10 1.516(3)
C9 H9A 0.9900
C9 H9B 0.9900
C10 H10A 0.9900
C10 H10B 0.9900
C11 C12 1.529(3)
C11 H11A 0.9900
C11 H11B 0.9900
C12 H12A 0.9900
C12 H12B 0.9900
C13 C17 1.400(3)
C14 C15 1.375(3)
C14 H14 0.9500
C15 C16 1.386(3)
C15 H15 0.9500
C16 C17 1.369(3)
C16 H16 0.9500
C17 H17 0.9500
C18 C19 1.495(3)
C18 H18A 0.9900
C18 H18B 0.9900
C19 H19A 0.9900
C19 H19B 0.9900
C20 C24 1.411(3)
C21 C22 1.360(4)
C21 H21 0.9500
C22 C23 1.400(4)
C22 H22 0.9500
N22 C65 1.343(3)
N22 C63 1.351(3)
C23 C24 1.358(3)
C23 H23 0.9500
N23 H37 0.84(2)
C24 H24 0.9500
C25 C30 1.399(3)
C25 C26 1.404(3)
C26 C27 1.381(3)
C26 H26 0.9500
C27 C28 1.380(4)
C27 H27 0.9500
C28 C29 1.383(4)
C28 H28 0.9500
C29 C30 1.385(3)
C29 H29 0.9500
C30 H30 0.9500
C31 C32 1.374(3)
C31 H31 0.9500
C32 C33 1.388(4)
C32 H32 0.9500
C33 C34 1.366(4)
C33 H33 0.9500
C34 C35 1.406(3)
C34 H34 0.9500
C36 C37 1.524(3)
C36 H36A 0.9900
C36 H36B 0.9900
C37 H37A 0.9900
C37 H37B 0.9900
C38 C42 1.411(3)
C39 C40 1.371(4)
C39 H39 0.9500
C40 C41 1.399(4)
C40 H40 0.9500
C41 C42 1.357(4)
C41 H41 0.9500
C42 H42 0.9500
C43 C44 1.523(3)
C43 H43A 0.9900
C43 H43B 0.9900
C44 H44A 0.9900
C44 H44B 0.9900
C45 C49 1.402(3)
C46 C47 1.365(3)
C46 H46 0.9500
C47 C48 1.389(4)
C47 H47 0.9500
C48 C49 1.371(3)
C48 H48 0.9500
C49 H49 0.9500
C50 C51 1.405(4)
C50 H50A 0.9900
C50 H50B 0.9900
C51 H51A 0.9900
C51 H51B 0.9900
C52 C57 1.394(3)
C52 C53 1.411(3)
C53 C54 1.380(3)
C53 H53 0.9500
C54 C55 1.376(4)
C54 H54 0.9500
C55 C56 1.388(4)
C55 H55 0.9500
C56 C57 1.384(3)
C56 H56 0.9500
C57 H57 0.9500
C58 C76 1.399(3)
C59 C60 1.519(3)
C59 H59A 0.9900
C59 H59B 0.9900
C60 H60A 0.9900
C60 H60B 0.9900
C61 C62 1.528(3)
C61 H61A 0.9900
C61 H61B 0.9900
C62 H62A 0.9900
C62 H62B 0.9900
C63 C68 1.410(3)
C65 C66 1.372(4)
C65 H65 0.9500
C66 C67 1.394(4)
C66 H66 0.9500
C67 C68 1.360(4)
C67 H67 0.9500
C68 H68 0.9500
C69 C70 1.519(3)
C69 H69A 0.9900
C69 H69B 0.9900
C70 H70A 0.9900
C70 H70B 0.9900
C71 C75 1.401(3)
C72 C73 1.365(3)
C72 H72 0.9500
C73 C74 1.394(4)
C73 H73 0.9500
C74 C75 1.369(3)
C74 H74 0.9500
C75 H75 0.9500
C76 C77 1.367(3)
C76 H76 0.9500
C77 C78 1.390(4)
C77 H77 0.9500
C78 C79 1.380(3)
C78 H78 0.9500
C79 H79 0.9500
C80 C81 1.400(4)
C80 H80A 0.9900
C80 H80B 0.9900
C81 H81A 0.9900
C81 H81B 0.9900
C82 C83 1.399(3)
C82 C87 1.403(3)
C83 C84 1.383(3)
C83 H83 0.9500
C84 C85 1.388(4)
C84 H84 0.9500
C85 C86 1.376(4)
C85 H85 0.9500
C86 C87 1.382(3)
C86 H86 0.9500
C87 H87 0.9500
C90 C91 1.525(3)
C90 H90A 0.9900
C90 H90B 0.9900
C91 H91A 0.9900
C91 H91B 0.9900

loop_
_geom_torsion_atom_site_label_1
_geom_torsion_atom_site_label_2
_geom_torsion_atom_site_label_3
_geom_torsion_atom_site_label_4
_geom_torsion
C7 N1 C3 N23 179.0(2)
Rh1 N1 C3 N23 -0.4(3)
C7 N1 C3 C4 -1.0(3)
Rh1 N1 C3 C4 179.58(18)
N23 C3 C4 C5 179.7(2)
N1 C3 C4 C5 -0.3(4)
C3 C4 C5 C6 1.1(4)
C4 C5 C6 C7 -0.6(4)
C3 N1 C7 C6 1.5(4)
Rh1 N1 C7 C6 -179.1(2)
C5 C6 C7 N1 -0.8(4)
C11 N2 C10 C9 -163.1(2)
C18 N2 C10 C9 68.7(3)
N23 C9 C10 N2 48.2(3)
C10 N2 C11 C12 142.7(2)
C18 N2 C11 C12 -91.4(2)
C13 N3 C12 C11 166.2(2)
N2 C11 C12 N3 -49.5(3)
C12 N3 C13 N4 -150.6(2)
C12 N3 C13 C17 30.2(4)
C14 N4 C13 N3 179.1(2)
Rh1 N4 C13 N3 4.8(3)
C14 N4 C13 C17 -1.7(3)
Rh1 N4 C13 C17 -175.99(17)
C13 N4 C14 C15 0.1(3)
Rh1 N4 C14 C15 174.55(19)
N4 C14 C15 C16 1.1(4)
C14 C15 C16 C17 -0.8(4)
C15 C16 C17 C13 -0.8(4)
N3 C13 C17 C16 -178.8(2)
N4 C13 C17 C16 2.1(4)
C11 N2 C18 C19 53.1(3)
C10 N2 C18 C19 -179.9(2)
C20 N5 C19 C18 -162.7(2)
N2 C18 C19 N5 57.0(3)
C21 N6 C20 N5 176.8(2)
C21 N6 C20 C24 -0.9(3)
C19 N5 C20 N6 -1.5(3)
C19 N5 C20 C24 176.2(2)
C20 N6 C21 C22 -0.2(4)
N6 C21 C22 C23 0.4(4)
C21 C22 C23 C24 0.6(4)
N1 C3 N23 C9 -175.2(2)
C4 C3 N23 C9 4.8(4)
C10 C9 N23 C3 162.1(2)
C22 C23 C24 C20 -1.6(4)
N6 C20 C24 C23 1.8(4)
N5 C20 C24 C23 -175.8(2)
Rh1 O1 C25 C30 -11.6(3)
Rh1 O1 C25 C26 170.81(15)
O1 C25 C26 C27 -179.8(2)
C30 C25 C26 C27 2.5(3)
C25 C26 C27 C28 -0.4(4)
C26 C27 C28 C29 -1.7(4)
C27 C28 C29 C30 1.8(4)
C28 C29 C30 C25 0.4(4)
O1 C25 C30 C29 179.9(2)
C26 C25 C30 C29 -2.4(3)
C35 N7 C31 C32 0.5(4)
Rh2 N7 C31 C32 175.16(19)
N7 C31 C32 C33 0.2(4)
C31 C32 C33 C34 -0.4(4)
C32 C33 C34 C35 -0.1(4)
C31 N7 C35 N8 179.3(2)
Rh2 N7 C35 N8 4.8(3)
C31 N7 C35 C34 -1.1(3)
Rh2 N7 C35 C34 -175.59(18)
C36 N8 C35 N7 -157.1(2)
C36 N8 C35 C34 23.3(4)
C33 C34 C35 N7 0.9(4)
C33 C34 C35 N8 -179.6(2)
C35 N8 C36 C37 175.0(2)
C90 N9 C37 C36 -78.7(2)
C43 N9 C37 C36 150.7(2)
N8 C36 C37 N9 -61.1(3)
C39 N13 C38 N12 178.5(2)
C39 N13 C38 C42 -0.3(3)
C91 N12 C38 N13 4.3(4)
C91 N12 C38 C42 -176.9(2)
C38 N13 C39 C40 -1.0(4)
N13 C39 C40 C41 1.2(4)
C39 C40 C41 C42 -0.1(4)
C40 C41 C42 C38 -1.1(4)
N13 C38 C42 C41 1.4(4)
N12 C38 C42 C41 -177.4(2)
C90 N9 C43 C44 75.1(3)
C37 N9 C43 C44 -155.4(2)
C45 N14 C44 C43 150.3(3)
N9 C43 C44 N14 50.9(3)
C44 N14 C45 N15 -171.6(2)
C44 N14 C45 C49 8.4(4)
C46 N15 C45 N14 179.8(2)
Rh2 N15 C45 N14 -0.1(3)
C46 N15 C45 C49 -0.2(3)
Rh2 N15 C45 C49 179.93(18)
C45 N15 C46 C47 0.8(4)
Rh2 N15 C46 C47 -179.3(2)
N15 C46 C47 C48 -0.9(4)
C46 C47 C48 C49 0.3(4)
C47 C48 C49 C45 0.3(4)
N14 C45 C49 C48 179.6(2)
N15 C45 C49 C48 -0.4(4)
Rh2 O2 C52 C57 -29.3(3)
Rh2 O2 C52 C53 153.93(16)
O2 C52 C53 C54 179.5(2)
C57 C52 C53 C54 2.5(3)
C52 C53 C54 C55 -0.8(4)
C53 C54 C55 C56 -0.8(4)
C54 C55 C56 C57 0.6(4)
C55 C56 C57 C52 1.2(4)
O2 C52 C57 C56 -179.6(2)
C53 C52 C57 C56 -2.7(3)
C79 N16 C58 N17 179.7(2)
Rh3 N16 C58 N17 -6.5(3)
C79 N16 C58 C76 1.0(3)
Rh3 N16 C58 C76 174.87(17)
C59 N17 C58 N16 159.6(2)
C59 N17 C58 C76 -21.7(4)
C58 N17 C59 C60 -174.8(2)
C61 N18 C60 C59 78.3(2)
C69 N18 C60 C59 -151.0(2)
N17 C59 C60 N18 59.9(3)
C69 N18 C61 C62 100.3(2)
C60 N18 C61 C62 -129.0(2)
C63 N19 C62 C61 80.9(3)
N18 C61 C62 N19 58.7(3)
C65 N22 C63 N19 -178.6(2)
C65 N22 C63 C68 -0.1(3)
C62 N19 C63 N22 -5.9(4)
C62 N19 C63 C68 175.5(2)
C63 N22 C65 C66 1.3(4)
N22 C65 C66 C67 -1.4(4)
C65 C66 C67 C68 0.2(4)
C66 C67 C68 C63 0.9(4)
N22 C63 C68 C67 -1.0(4)
N19 C63 C68 C67 177.5(2)
C61 N18 C69 C70 -75.2(3)
C60 N18 C69 C70 155.0(2)
C71 N20 C70 C69 -150.3(3)
N18 C69 C70 N20 -50.5(3)
C70 N20 C71 N21 172.1(2)
C70 N20 C71 C75 -7.9(4)
C72 N21 C71 N20 -179.6(2)
Rh3 N21 C71 N20 -0.5(3)
C72 N21 C71 C75 0.4(3)
Rh3 N21 C71 C75 179.44(18)
C71 N21 C72 C73 -0.9(4)
Rh3 N21 C72 C73 -180.0(2)
N21 C72 C73 C74 0.8(4)
C72 C73 C74 C75 -0.1(4)
C73 C74 C75 C71 -0.4(4)
N20 C71 C75 C74 -179.8(2)
N21 C71 C75 C74 0.3(4)
N16 C58 C76 C77 -1.0(4)
N17 C58 C76 C77 -179.5(2)
C58 C76 C77 C78 0.4(4)
C76 C77 C78 C79 0.0(4)
C58 N16 C79 C78 -0.6(4)
Rh3 N16 C79 C78 -174.53(19)
C77 C78 C79 N16 0.1(4)
Rh3 O3 C82 C83 29.5(3)
Rh3 O3 C82 C87 -153.03(17)
O3 C82 C83 C84 179.2(2)
C87 C82 C83 C84 1.7(3)
C82 C83 C84 C85 -0.5(4)
C83 C84 C85 C86 -0.6(4)
C84 C85 C86 C87 0.5(4)
C85 C86 C87 C82 0.7(4)
O3 C82 C87 C86 -179.4(2)
C83 C82 C87 C86 -1.8(3)
C43 N9 C90 C91 -99.4(2)
C37 N9 C90 C91 130.3(2)
C38 N12 C91 C90 -80.4(3)
N9 C90 C91 N12 -58.6(3)
